data_4082322
loop_
_publ_author_name
'Sklorz, Julian A. W.'
'Hoof, Santina'
'Sommer, Michael G.'
'Wei\&ser, Fritz'
'Weber, Manuela'
'Wiecko, Jelena'
'Sarkar, Biprajit'
'M\"uller, Christian'

_publ_section_title
;
 Triazaphospholes versus Triazoles: An Investigation of the Differences
 between &#x201C;Click&#x201D;-Derived Chelating Phosphorus- and
 Nitrogen-Containing Heterocycles
;
_journal_issue 2
_journal_name_full Organometallics
_journal_page_first 511
_journal_paper_doi 10.1021/om4010077
_journal_volume 33
_journal_year 2014
_chemical_absolute_configuration rmad
_chemical_formula_moiety 'C13 H15 Br N4 O3 P Re Si'
_chemical_formula_sum 'C13 H15 Br N4 O3 P Re Si'
_chemical_formula_weight 600.46
_chemical_name_systematic
;
 SH64
;
_space_group_crystal_system monoclinic
_space_group_IT_number 14
_space_group_name_Hall '-P 2ybc'
_space_group_name_H-M_alt 'P 1 21/c 1'
_symmetry_cell_setting monoclinic
_symmetry_space_group_name_Hall '-P 2ybc'
_symmetry_space_group_name_H-M 'P 1 21/c 1'
_atom_sites_solution_hydrogens geom
_audit_creation_method SHELXL-2013
_cell_angle_alpha 90
_cell_angle_beta 100.745(7)
_cell_angle_gamma 90
_cell_formula_units_Z 4
_cell_length_a 11.0499(10)
_cell_length_b 7.6838(4)
_cell_length_c 26.100(2)
_cell_measurement_reflns_used 12531
_cell_measurement_temperature 200(2)
_cell_measurement_theta_max 29.52
_cell_measurement_theta_min 3.25
_cell_volume 2177.2(3)
_computing_cell_refinement 'STOE X-AREA'
_computing_data_collection 'STOE X-AREA'
_computing_data_reduction 'STOE X-RED'
_computing_molecular_graphics 'Diamond 2.1e'
_computing_publication_material 'X-STEP32, Microsoft Word'
_computing_structure_refinement 'SHELXL-2013 (Sheldrick, 2013)'
_computing_structure_solution 'SHELXS-2013 (Sheldrick, 2013)'
_diffrn_ambient_temperature 200(2)
_diffrn_detector_area_resol_mean 6.67
_diffrn_measured_fraction_theta_full 0.992
_diffrn_measured_fraction_theta_max 0.988
_diffrn_measurement_device_type 'STOE IPDS 2T'
_diffrn_measurement_method 'rotation method'
_diffrn_radiation_monochromator 'plane graphite'
_diffrn_radiation_type MoK\a
_diffrn_radiation_wavelength 0.71073
_diffrn_reflns_av_R_equivalents 0.0785
_diffrn_reflns_av_unetI/netI 0.0610
_diffrn_reflns_Laue_measured_fraction_full 0.992
_diffrn_reflns_Laue_measured_fraction_max 0.988
_diffrn_reflns_limit_h_max 11
_diffrn_reflns_limit_h_min -15
_diffrn_reflns_limit_k_max 10
_diffrn_reflns_limit_k_min -10
_diffrn_reflns_limit_l_max 35
_diffrn_reflns_limit_l_min -35
_diffrn_reflns_number 14528
_diffrn_reflns_point_group_measured_fraction_full 0.992
_diffrn_reflns_point_group_measured_fraction_max 0.988
_diffrn_reflns_theta_full 25.242
_diffrn_reflns_theta_max 29.202
_diffrn_reflns_theta_min 3.248
_diffrn_source 'sealed X-ray tube, 12 x 0.4 mm long-fine focus'
_exptl_absorpt_coefficient_mu 7.57
_exptl_absorpt_correction_T_max 0.3946
_exptl_absorpt_correction_T_min 0.1746
_exptl_absorpt_correction_type integration
_exptl_absorpt_process_details 'STOE X-RED & X-SHAPE'
_exptl_crystal_colour colourless
_exptl_crystal_density_diffrn 1.832
_exptl_crystal_description Block
_exptl_crystal_F_000 1136
_exptl_crystal_size_max 0.280
_exptl_crystal_size_mid 0.230
_exptl_crystal_size_min 0.130
_platon_squeeze_details
;
The general procedure (based on a preliminary implementation of the technique)
has been described in more detail in: Acta Cryst. (1990), A46, 194 as the 
'BYPASS procedure' P. v.d. Sluis & A.L. Spek)
;
_refine_diff_density_max 1.971
_refine_diff_density_min -1.996
_refine_diff_density_rms 0.232
_refine_ls_extinction_coef 0.0085(6)
_refine_ls_extinction_expression Fc^*^=kFc[1+0.001xFc^2^\l^3^/sin(2\q)]^-1/4^
_refine_ls_extinction_method SHELXL
_refine_ls_goodness_of_fit_ref 0.953
_refine_ls_hydrogen_treatment constr
_refine_ls_matrix_type full
_refine_ls_number_parameters 221
_refine_ls_number_reflns 5834
_refine_ls_number_restraints 0
_refine_ls_restrained_S_all 0.953
_refine_ls_R_factor_all 0.0683
_refine_ls_R_factor_gt 0.0527
_refine_ls_shift/su_max 0.001
_refine_ls_shift/su_mean 0.000
_refine_ls_structure_factor_coef Fsqd
_refine_ls_weighting_details 'w=1/[\s^2^(Fo^2^)+(0.0959P)^2^] where P=(Fo^2^+2Fc^2^)/3'
_refine_ls_weighting_scheme calc
_refine_ls_wR_factor_gt 0.1331
_refine_ls_wR_factor_ref 0.1412
_reflns_Friedel_coverage 0.000
_reflns_number_gt 4349
_reflns_number_total 5834
_reflns_threshold_expression 'I > 2\s(I)'
_cod_data_source_file om4010077_si_002.cif
_cod_data_source_block 6
_cod_original_cell_volume 2177.1(3)
_cod_database_code 4082322
_shelx_space_group_comment
;
The symmetry employed for this shelxl refinement is uniquely defined
by the following loop, which should always be used as a source of
symmetry information in preference to the above space-group names.
They are only intended as comments.
;

loop_
_space_group_symop_operation_xyz
'x, y, z'
'-x, y+1/2, -z+1/2'
'-x, -y, -z'
'x, -y-1/2, z-1/2'

loop_
_atom_site_label
_atom_site_type_symbol
_atom_site_fract_x
_atom_site_fract_y
_atom_site_fract_z
_atom_site_U_iso_or_equiv
_atom_site_adp_type
_atom_site_occupancy
_atom_site_site_symmetry_order
_atom_site_calc_flag
_atom_site_refinement_flags_posn
_atom_site_refinement_flags_adp
C1 C 0.7568(7) 0.4349(11) 0.8431(3) 0.0525(17) Uani 1 1 d . .
C2 C 0.4478(7) 0.6042(10) 0.8692(3) 0.0491(16) Uani 1 1 d . .
H2A H 0.3856 0.5896 0.8379 0.059 Uiso 1 1 calc R U
H2B H 0.4599 0.7281 0.8752 0.059 Uiso 1 1 calc R U
C3 C 0.4007(6) 0.5257(9) 0.9147(3) 0.0426(14) Uani 1 1 d . .
C4 C 0.3788(7) 0.6328(9) 0.9543(3) 0.0468(15) Uani 1 1 d . .
H4 H 0.3951 0.7515 0.9535 0.056 Uiso 1 1 calc R U
C5 C 0.3320(8) 0.5606(10) 0.9954(3) 0.0553(18) Uani 1 1 d . .
H5 H 0.3174 0.6296 1.0229 0.066 Uiso 1 1 calc R U
C6 C 0.3076(8) 0.3849(11) 0.9945(3) 0.0520(17) Uani 1 1 d . .
H6 H 0.2728 0.3345 1.0207 0.062 Uiso 1 1 calc R U
C7 C 0.3349(7) 0.2846(10) 0.9547(3) 0.0494(16) Uani 1 1 d . .
H7 H 0.3224 0.1651 0.9559 0.059 Uiso 1 1 calc R U
C8 C 0.3027(8) 0.2863(11) 0.7978(3) 0.0529(17) Uani 1 1 d . .
C9 C 0.2929(7) 0.0112(9) 0.8612(3) 0.0487(15) Uani 1 1 d . .
C10 C 0.4673(7) 0.0292(10) 0.7998(3) 0.0498(16) Uani 1 1 d . .
C11 C 0.9515(19) 0.161(2) 0.8552(7) 0.159(10) Uani 1 1 d . .
H11A H 1.0394 0.1463 0.8627 0.239 Uiso 1 1 calc R U
H11B H 0.9155 0.0754 0.8301 0.239 Uiso 1 1 calc R U
H11C H 0.9196 0.1462 0.8867 0.239 Uiso 1 1 calc R U
C12 C 1.0285(14) 0.537(3) 0.8595(8) 0.152(8) Uani 1 1 d . .
H12A H 1.1064 0.5119 0.8499 0.228 Uiso 1 1 calc R U
H12B H 1.0368 0.5306 0.8968 0.228 Uiso 1 1 calc R U
H12C H 1.0024 0.6518 0.8479 0.228 Uiso 1 1 calc R U
C13 C 0.8989(14) 0.370(3) 0.7585(5) 0.132(7) Uani 1 1 d . .
H13A H 0.9771 0.3952 0.7492 0.198 Uiso 1 1 calc R U
H13B H 0.8393 0.4545 0.7429 0.198 Uiso 1 1 calc R U
H13C H 0.8723 0.2559 0.7463 0.198 Uiso 1 1 calc R U
N1 N 0.5648(6) 0.5263(7) 0.8603(2) 0.0435(12) Uani 1 1 d . .
N2 N 0.5664(5) 0.3567(7) 0.8493(2) 0.0409(12) Uani 1 1 d . .
N3 N 0.6729(6) 0.3061(8) 0.8399(3) 0.0483(14) Uani 1 1 d . .
N4 N 0.3790(6) 0.3503(7) 0.9139(2) 0.0414(12) Uani 1 1 d . .
O1 O 0.2346(7) 0.3473(10) 0.7651(3) 0.0766(19) Uani 1 1 d . .
O2 O 0.2222(6) -0.0892(8) 0.8689(3) 0.0651(15) Uani 1 1 d . .
O3 O 0.4971(7) -0.0579(10) 0.7693(3) 0.0785(19) Uani 1 1 d . .
Si1 Si 0.9140(2) 0.3779(4) 0.82908(10) 0.0641(6) Uani 1 1 d . .
P1 P 0.6987(2) 0.6334(3) 0.85841(9) 0.0558(5) Uani 1 1 d . .
Br1 Br 0.57345(7) 0.02927(9) 0.92786(3) 0.04930(19) Uani 1 1 d . .
Re1 Re 0.41734(2) 0.17666(3) 0.85217(2) 0.04017(12) Uani 1 1 d . .

loop_
_atom_site_aniso_label
_atom_site_aniso_U_11
_atom_site_aniso_U_22
_atom_site_aniso_U_33
_atom_site_aniso_U_23
_atom_site_aniso_U_13
_atom_site_aniso_U_12
C1 0.046(4) 0.061(4) 0.054(4) 0.000(3) 0.019(3) -0.003(3)
C2 0.051(4) 0.043(4) 0.057(4) 0.006(3) 0.022(3) 0.009(3)
C3 0.038(3) 0.042(3) 0.051(3) 0.004(3) 0.017(3) 0.004(3)
C4 0.050(4) 0.037(3) 0.056(4) -0.004(3) 0.018(3) 0.003(3)
C5 0.056(4) 0.053(4) 0.062(4) -0.008(3) 0.024(4) 0.009(3)
C6 0.054(4) 0.057(4) 0.048(4) 0.003(3) 0.018(3) -0.005(3)
C7 0.051(4) 0.044(3) 0.057(4) 0.001(3) 0.020(3) -0.005(3)
C8 0.051(4) 0.053(4) 0.058(4) -0.002(3) 0.017(4) 0.000(3)
C9 0.051(4) 0.041(3) 0.055(4) -0.005(3) 0.012(3) -0.003(3)
C10 0.049(4) 0.054(4) 0.047(4) -0.012(3) 0.012(3) 0.005(3)
C11 0.143(15) 0.19(2) 0.166(18) 0.084(14) 0.086(14) 0.112(15)
C12 0.067(8) 0.202(19) 0.190(17) -0.090(15) 0.032(10) -0.045(10)
C13 0.087(9) 0.25(2) 0.071(7) 0.022(10) 0.036(7) 0.056(11)
N1 0.050(3) 0.034(2) 0.050(3) 0.005(2) 0.017(3) 0.007(2)
N2 0.040(3) 0.035(3) 0.051(3) 0.003(2) 0.016(2) -0.002(2)
N3 0.044(3) 0.049(3) 0.056(3) 0.001(3) 0.021(3) 0.006(2)
N4 0.046(3) 0.037(3) 0.043(3) -0.001(2) 0.014(2) 0.001(2)
O1 0.059(4) 0.088(5) 0.079(4) 0.022(4) 0.005(3) 0.013(3)
O2 0.056(3) 0.062(3) 0.076(4) 0.006(3) 0.008(3) -0.014(3)
O3 0.078(5) 0.086(5) 0.073(4) -0.027(4) 0.018(3) 0.008(4)
Si1 0.0432(11) 0.0861(17) 0.0652(14) 0.0012(13) 0.0162(10) 0.0041(11)
P1 0.0570(11) 0.0496(10) 0.0662(12) -0.0039(9) 0.0258(10) -0.0100(9)
Br1 0.0552(4) 0.0384(3) 0.0531(4) 0.0012(3) 0.0071(3) 0.0023(3)
Re1 0.04106(16) 0.03683(16) 0.04410(17) -0.00213(10) 0.01179(11) -0.00025(10)

loop_
_atom_type_symbol
_atom_type_description
_atom_type_scat_dispersion_real
_atom_type_scat_dispersion_imag
_atom_type_scat_source
C C 0.0033 0.0016 'International Tables Vol C Tables 4.2.6.8 and 6.1.1.4'
H H 0.0000 0.0000 'International Tables Vol C Tables 4.2.6.8 and 6.1.1.4'
N N 0.0061 0.0033 'International Tables Vol C Tables 4.2.6.8 and 6.1.1.4'
O O 0.0106 0.0060 'International Tables Vol C Tables 4.2.6.8 and 6.1.1.4'
Si Si 0.0817 0.0704 'International Tables Vol C Tables 4.2.6.8 and 6.1.1.4'
P P 0.1023 0.0942 'International Tables Vol C Tables 4.2.6.8 and 6.1.1.4'
Br Br -0.2901 2.4595 'International Tables Vol C Tables 4.2.6.8 and 6.1.1.4'
Re Re -1.0185 7.2310 'International Tables Vol C Tables 4.2.6.8 and 6.1.1.4'

loop_
_exptl_crystal_face_index_h
_exptl_crystal_face_index_k
_exptl_crystal_face_index_l
_exptl_crystal_face_perp_dist
2 -16 -19 0.0620
-2 16 19 0.0590
-17 8 -13 0.1290
-5 -3 31 0.1510
0 1 -11 0.1400
12 1 0 0.1040
-31 0 -24 0.1270

loop_
_geom_angle_atom_site_label_1
_geom_angle_atom_site_label_2
_geom_angle_atom_site_label_3
_geom_angle
N3 C1 P1 112.4(5)
N3 C1 Si1 117.6(6)
P1 C1 Si1 130.0(5)
N1 C2 C3 113.6(6)
N1 C2 H2A 108.8
C3 C2 H2A 108.8
N1 C2 H2B 108.8
C3 C2 H2B 108.8
H2A C2 H2B 107.7
N4 C3 C4 123.1(6)
N4 C3 C2 117.8(6)
C4 C3 C2 119.1(6)
C3 C4 C5 118.9(7)
C3 C4 H4 120.6
C5 C4 H4 120.6
C6 C5 C4 118.6(7)
C6 C5 H5 120.7
C4 C5 H5 120.7
C7 C6 C5 119.6(7)
C7 C6 H6 120.2
C5 C6 H6 120.2
N4 C7 C6 123.4(7)
N4 C7 H7 118.3
C6 C7 H7 118.3
O1 C8 Re1 178.3(8)
O2 C9 Re1 176.7(8)
O3 C10 Re1 179.6(8)
Si1 C11 H11A 109.5
Si1 C11 H11B 109.5
H11A C11 H11B 109.5
Si1 C11 H11C 109.5
H11A C11 H11C 109.5
H11B C11 H11C 109.5
Si1 C12 H12A 109.5
Si1 C12 H12B 109.5
H12A C12 H12B 109.5
Si1 C12 H12C 109.5
H12A C12 H12C 109.5
H12B C12 H12C 109.5
Si1 C13 H13A 109.5
Si1 C13 H13B 109.5
H13A C13 H13B 109.5
Si1 C13 H13C 109.5
H13A C13 H13C 109.5
H13B C13 H13C 109.5
N2 N1 C2 118.4(6)
N2 N1 P1 114.7(4)
C2 N1 P1 126.8(5)
N3 N2 N1 112.3(5)
N3 N2 Re1 122.4(4)
N1 N2 Re1 125.1(4)
N2 N3 C1 113.8(6)
C7 N4 C3 116.4(6)
C7 N4 Re1 120.0(5)
C3 N4 Re1 123.6(4)
C13 Si1 C11 108.7(9)
C13 Si1 C12 112.8(10)
C11 Si1 C12 111.0(11)
C13 Si1 C1 106.8(5)
C11 Si1 C1 107.0(6)
C12 Si1 C1 110.3(6)
N1 P1 C1 86.7(3)
C8 Re1 C9 89.6(3)
C8 Re1 C10 88.3(3)
C9 Re1 C10 90.3(3)
C8 Re1 N2 95.5(3)
C9 Re1 N2 174.6(3)
C10 Re1 N2 91.7(3)
C8 Re1 N4 94.8(3)
C9 Re1 N4 94.1(3)
C10 Re1 N4 174.6(3)
N2 Re1 N4 83.7(2)
C8 Re1 Br1 179.1(2)
C9 Re1 Br1 90.4(2)
C10 Re1 Br1 92.6(2)
N2 Re1 Br1 84.52(16)
N4 Re1 Br1 84.25(16)

loop_
_geom_bond_atom_site_label_1
_geom_bond_atom_site_label_2
_geom_bond_distance
C1 N3 1.348(10)
C1 P1 1.730(8)
C1 Si1 1.892(8)
C2 N1 1.481(8)
C2 C3 1.509(9)
C2 H2A 0.9700
C2 H2B 0.9700
C3 N4 1.369(8)
C3 C4 1.377(9)
C4 C5 1.391(10)
C4 H4 0.9300
C5 C6 1.376(11)
C5 H5 0.9300
C6 C7 1.372(10)
C6 H6 0.9300
C7 N4 1.349(8)
C7 H7 0.9300
C8 O1 1.129(11)
C8 Re1 1.912(9)
C9 O2 1.142(9)
C9 Re1 1.920(7)
C10 O3 1.134(9)
C10 Re1 1.933(6)
C11 Si1 1.821(15)
C11 H11A 0.9600
C11 H11B 0.9600
C11 H11C 0.9600
C12 Si1 1.831(15)
C12 H12A 0.9600
C12 H12B 0.9600
C12 H12C 0.9600
C13 Si1 1.819(12)
C13 H13A 0.9600
C13 H13B 0.9600
C13 H13C 0.9600
N1 N2 1.336(7)
N1 P1 1.702(6)
N2 N3 1.306(8)
N2 Re1 2.163(5)
N4 Re1 2.192(5)
Br1 Re1 2.6248(8)

loop_
_geom_torsion_atom_site_label_1
_geom_torsion_atom_site_label_2
_geom_torsion_atom_site_label_3
_geom_torsion_atom_site_label_4
_geom_torsion
N1 C2 C3 N4 -57.9(9)
N1 C2 C3 C4 123.7(8)
N4 C3 C4 C5 -0.3(12)
C2 C3 C4 C5 178.1(7)
C3 C4 C5 C6 -0.9(12)
C4 C5 C6 C7 2.8(13)
C5 C6 C7 N4 -3.8(13)
C3 C2 N1 N2 61.0(9)
C3 C2 N1 P1 -123.5(6)
C2 N1 N2 N3 176.9(6)
P1 N1 N2 N3 0.9(8)
C2 N1 N2 Re1 -7.7(9)
P1 N1 N2 Re1 176.3(3)
N1 N2 N3 C1 -0.2(9)
Re1 N2 N3 C1 -175.7(5)
P1 C1 N3 N2 -0.5(9)
Si1 C1 N3 N2 -178.9(5)
C6 C7 N4 C3 2.6(12)
C6 C7 N4 Re1 -179.4(6)
C4 C3 N4 C7 -0.5(11)
C2 C3 N4 C7 -178.9(7)
C4 C3 N4 Re1 -178.5(6)
C2 C3 N4 Re1 3.2(9)
N3 C1 Si1 C13 79.5(10)
P1 C1 Si1 C13 -98.6(9)
N3 C1 Si1 C11 -36.8(10)
P1 C1 Si1 C11 145.2(9)
N3 C1 Si1 C12 -157.6(10)
P1 C1 Si1 C12 24.3(11)
N2 N1 P1 C1 -1.0(6)
C2 N1 P1 C1 -176.6(7)
N3 C1 P1 N1 0.9(6)
Si1 C1 P1 N1 179.0(6)

loop_
_platon_squeeze_void_nr
_platon_squeeze_void_average_x
_platon_squeeze_void_average_y
_platon_squeeze_void_average_z
_platon_squeeze_void_volume
_platon_squeeze_void_count_electrons
_platon_squeeze_void_content
1 0.000 -0.020 0.000 165 20 ' '
2 0.000 -0.043 0.500 165 20 ' '
